data_4501026
loop_
_publ_author_name
'Reger, Daniel L.'
'Debreczeni, Agota'
'Horger, Jacob J.'
'Smith, Mark D.'

_publ_section_title
;
 Structures of Bifunctional Molecules Containing Two Very Different
 Supramolecular Synthons: Carboxylic Acid and Strong
 \p&#x00B7;&#x00B7;&#x00B7;\p Stacking 1,8-Naphthalimide Ring
;
_journal_issue 9
_journal_name_full 'Crystal Growth &amp; Design'
_journal_page_first 4068
_journal_paper_doi 10.1021/cg200636k
_journal_volume 11
_journal_year 2011
_chemical_formula_moiety 'C19 H11 N O4, C3 H7 N O'
_chemical_formula_sum 'C22 H18 N2 O5'
_chemical_formula_weight 390.38
_chemical_name_systematic
; 
 ? 
;
_space_group_IT_number 15
_symmetry_cell_setting monoclinic
_symmetry_space_group_name_Hall '-C 2yc'
_symmetry_space_group_name_H-M 'C 1 2/c 1'
_atom_sites_solution_hydrogens geom
_atom_sites_solution_primary direct
_atom_sites_solution_secondary difmap
_audit_creation_method SHELXL-97
_cell_angle_alpha 90.00
_cell_angle_beta 114.9210(10)
_cell_angle_gamma 90.00
_cell_formula_units_Z 4
_cell_length_a 12.7242(6)
_cell_length_b 20.4744(10)
_cell_length_c 7.5919(4)
_cell_measurement_reflns_used 3605
_cell_measurement_temperature 150(2)
_cell_measurement_theta_max 26.329
_cell_measurement_theta_min 2.908
_cell_volume 1793.69(15)
_computing_cell_refinement 'SAINT-Plus Version 6.45 (Bruker, 2001)'
_computing_data_collection 'SMART Version 5.625 (Bruker, 2001)'
_computing_data_reduction 'SAINT-Plus Version 6.45 (Bruker, 2001)'
_computing_molecular_graphics various
_computing_publication_material 'SHELXTL Version 6.14 (Bruker, 2000)'
_computing_structure_refinement 'SHELXL-97 (Sheldrick, 1997)'
_computing_structure_solution 'SHELXS-97 (Sheldrick, 1990)'
_diffrn_ambient_temperature 150(2)
_diffrn_measured_fraction_theta_full 0.999
_diffrn_measured_fraction_theta_max 0.999
_diffrn_measurement_device_type 'Bruker SMART APEX CCD diffractometer'
_diffrn_measurement_method 'omega scans'
_diffrn_radiation_monochromator graphite
_diffrn_radiation_source 'fine-focus sealed tube'
_diffrn_radiation_type MoK\a
_diffrn_radiation_wavelength 0.71073
_diffrn_reflns_av_R_equivalents 0.0434
_diffrn_reflns_av_sigmaI/netI 0.0272
_diffrn_reflns_limit_h_max 15
_diffrn_reflns_limit_h_min -15
_diffrn_reflns_limit_k_max 25
_diffrn_reflns_limit_k_min -25
_diffrn_reflns_limit_l_max 9
_diffrn_reflns_limit_l_min -9
_diffrn_reflns_number 12563
_diffrn_reflns_theta_full 26.39
_diffrn_reflns_theta_max 26.39
_diffrn_reflns_theta_min 1.99
_exptl_absorpt_coefficient_mu 0.104
_exptl_absorpt_correction_type none
_exptl_crystal_colour colorless
_exptl_crystal_density_diffrn 1.446
_exptl_crystal_density_method 'not measured'
_exptl_crystal_description needle
_exptl_crystal_F_000 816
_exptl_crystal_size_max 0.32
_exptl_crystal_size_mid 0.18
_exptl_crystal_size_min 0.08
_refine_diff_density_max 0.251
_refine_diff_density_min -0.237
_refine_diff_density_rms 0.066
_refine_ls_extinction_method none
_refine_ls_goodness_of_fit_ref 1.079
_refine_ls_hydrogen_treatment mixed
_refine_ls_matrix_type full
_refine_ls_number_parameters 145
_refine_ls_number_reflns 1842
_refine_ls_number_restraints 0
_refine_ls_restrained_S_all 1.079
_refine_ls_R_factor_all 0.0508
_refine_ls_R_factor_gt 0.0416
_refine_ls_shift/su_max 0.001
_refine_ls_shift/su_mean 0.000
_refine_ls_structure_factor_coef Fsqd
_refine_ls_weighting_details 'calc w=1/[\s^2^(Fo^2^)+(0.0704P)^2^+0.0000P] where P=(Fo^2^+2Fc^2^)/3'
_refine_ls_weighting_scheme calc
_refine_ls_wR_factor_gt 0.1135
_refine_ls_wR_factor_ref 0.1201
_reflns_number_gt 1478
_reflns_number_total 1842
_reflns_threshold_expression >2sigma(I)
_cod_data_source_file cg200636k_si_005.cif
_cod_data_source_block ad16am
_cod_depositor_comments
;
The following automatic conversions were performed:

'_symmetry_cell_setting' value 'Monoclinic' changed to 'monoclinic'
according to /home/saulius/struct/CIF-dictionaries/cif_core.dic
dictionary named 'cif_core.dic' version 2.4.1 from 2010-06-29.

Automatic conversion script
Id: cif_fix_values 1715 2011-07-08 13:25:40Z adriana 
;
_cod_original_sg_symbol_H-M 'C 2/c'
_cod_database_code 4501026

loop_
_symmetry_equiv_pos_as_xyz
'x, y, z'
'-x, y, -z+1/2'
'x+1/2, y+1/2, z'
'-x+1/2, y+1/2, -z+1/2'
'-x, -y, -z'
'x, -y, z-1/2'
'-x+1/2, -y+1/2, -z'
'x+1/2, -y+1/2, z-1/2'

loop_
_atom_site_label
_atom_site_type_symbol
_atom_site_fract_x
_atom_site_fract_y
_atom_site_fract_z
_atom_site_U_iso_or_equiv
_atom_site_adp_type
_atom_site_occupancy
_atom_site_symmetry_multiplicity
_atom_site_calc_flag
_atom_site_refinement_flags
C1 C 0.59233(11) 0.88567(7) 0.22813(17) 0.0260(3) Uani 1 1 d .
C2 C 0.59335(11) 0.95765(7) 0.23674(17) 0.0272(3) Uani 1 1 d .
C3 C 0.5000 0.99132(9) 0.2500 0.0257(4) Uani 1 2 d S
C4 C 0.68483(12) 0.99121(7) 0.22861(19) 0.0308(3) Uani 1 1 d .
H4 H 0.7472 0.9681 0.2200 0.037 Uiso 1 1 calc R
C5 C 0.68561(13) 1.06007(8) 0.23308(19) 0.0371(4) Uani 1 1 d .
H5 H 0.7494 1.0833 0.2297 0.045 Uiso 1 1 calc R
C6 C 0.59571(12) 1.09341(7) 0.24218(18) 0.0341(4) Uani 1 1 d .
H6 H 0.5974 1.1398 0.2433 0.041 Uiso 1 1 calc R
C7 C 0.5000 1.06093(10) 0.2500 0.0309(5) Uani 1 2 d S
C8 C 0.5000 0.78345(9) 0.2500 0.0271(4) Uani 1 2 d S
C9 C 0.41013(11) 0.74974(7) 0.10649(18) 0.0287(3) Uani 1 1 d .
H9 H 0.3489 0.7730 0.0079 0.034 Uiso 1 1 calc R
C10 C 0.40975(11) 0.68223(7) 0.10706(18) 0.0297(3) Uani 1 1 d .
H10 H 0.3477 0.6591 0.0095 0.036 Uiso 1 1 calc R
C11 C 0.5000 0.64791(9) 0.2500 0.0286(4) Uani 1 2 d S
C12 C 0.5000 0.57503(10) 0.2500 0.0334(5) Uani 1 2 d S
C13 C 0.5000 0.39443(10) 0.2500 0.0402(5) Uani 1 2 d S
H13A H 0.5622 0.4184 0.3474 0.048 Uiso 0.50 1 d PR
C14 C 0.39737(14) 0.29372(8) 0.1239(2) 0.0441(4) Uani 1 1 d .
H14A H 0.3351 0.3244 0.0508 0.066 Uiso 1 1 calc R
H14B H 0.3722 0.2653 0.2028 0.066 Uiso 1 1 calc R
H14C H 0.4156 0.2670 0.0333 0.066 Uiso 1 1 calc R
N1 N 0.5000 0.85415(7) 0.2500 0.0267(4) Uani 1 2 d S
N2 N 0.5000 0.32986(8) 0.2500 0.0340(4) Uani 1 2 d S
O1 O 0.66520(8) 0.85364(5) 0.20340(14) 0.0357(3) Uani 1 1 d .
O2 O 0.41433(9) 0.54673(6) 0.12077(16) 0.0463(3) Uani 1 1 d .
H2 H 0.416(3) 0.5085(16) 0.121(5) 0.040(10) Uiso 0.50 1 d P
O3 O 0.41593(18) 0.42393(9) 0.1185(3) 0.0400(5) Uani 0.50 1 d P

loop_
_atom_site_aniso_label
_atom_site_aniso_U_11
_atom_site_aniso_U_22
_atom_site_aniso_U_33
_atom_site_aniso_U_23
_atom_site_aniso_U_13
_atom_site_aniso_U_12
C1 0.0246(7) 0.0312(7) 0.0217(6) 0.0009(5) 0.0092(6) 0.0006(5)
C2 0.0278(7) 0.0320(8) 0.0196(6) 0.0002(5) 0.0077(6) -0.0014(6)
C3 0.0285(10) 0.0293(10) 0.0153(8) 0.000 0.0053(8) 0.000
C4 0.0295(8) 0.0374(8) 0.0246(7) 0.0001(5) 0.0105(6) -0.0035(6)
C5 0.0382(9) 0.0409(9) 0.0299(8) -0.0006(6) 0.0120(7) -0.0125(7)
C6 0.0452(9) 0.0268(7) 0.0265(7) -0.0010(5) 0.0113(7) -0.0062(6)
C7 0.0378(11) 0.0304(10) 0.0196(9) 0.000 0.0073(8) 0.000
C8 0.0292(10) 0.0287(10) 0.0261(9) 0.000 0.0143(8) 0.000
C9 0.0276(7) 0.0319(8) 0.0253(7) 0.0019(5) 0.0098(6) 0.0021(6)
C10 0.0271(7) 0.0345(8) 0.0266(7) -0.0030(5) 0.0106(6) -0.0034(6)
C11 0.0281(10) 0.0305(11) 0.0291(10) 0.000 0.0139(8) 0.000
C12 0.0350(11) 0.0323(11) 0.0324(11) 0.000 0.0138(9) 0.000
C13 0.0381(12) 0.0300(11) 0.0465(13) 0.000 0.0119(11) 0.000
C14 0.0560(10) 0.0349(8) 0.0473(9) -0.0085(7) 0.0277(8) -0.0120(7)
N1 0.0268(8) 0.0265(9) 0.0273(8) 0.000 0.0119(7) 0.000
N2 0.0430(10) 0.0278(9) 0.0327(9) 0.000 0.0175(8) 0.000
O1 0.0334(6) 0.0366(6) 0.0428(6) 0.0019(4) 0.0215(5) 0.0039(4)
O2 0.0400(7) 0.0307(7) 0.0556(8) -0.0054(5) 0.0077(6) -0.0023(5)
O3 0.0374(12) 0.0280(11) 0.0485(13) 0.0006(9) 0.0123(10) -0.0006(9)

loop_
_atom_type_symbol
_atom_type_description
_atom_type_scat_dispersion_real
_atom_type_scat_dispersion_imag
_atom_type_scat_source
C C 0.0033 0.0016 'International Tables Vol C Tables 4.2.6.8 and 6.1.1.4'
H H 0.0000 0.0000 'International Tables Vol C Tables 4.2.6.8 and 6.1.1.4'
N N 0.0061 0.0033 'International Tables Vol C Tables 4.2.6.8 and 6.1.1.4'
O O 0.0106 0.0060 'International Tables Vol C Tables 4.2.6.8 and 6.1.1.4'

loop_
_geom_angle_atom_site_label_1
_geom_angle_atom_site_label_2
_geom_angle_atom_site_label_3
_geom_angle
_geom_angle_site_symmetry_1
_geom_angle_site_symmetry_3
O1 C1 N1 119.99(13) . .
O1 C1 C2 123.63(12) . .
N1 C1 C2 116.37(12) . .
C4 C2 C3 120.81(14) . .
C4 C2 C1 119.28(12) . .
C3 C2 C1 119.91(12) . .
C2 C3 C2 121.60(17) 2_655 .
C2 C3 C7 119.20(9) 2_655 .
C2 C3 C7 119.20(9) . .
C2 C4 C5 119.74(13) . .
C2 C4 H4 120.1 . .
C5 C4 H4 120.1 . .
C6 C5 C4 120.39(13) . .
C6 C5 H5 119.8 . .
C4 C5 H5 119.8 . .
C5 C6 C7 121.72(14) . .
C5 C6 H6 119.1 . .
C7 C6 H6 119.1 . .
C6 C7 C6 123.75(19) . 2_655
C6 C7 C3 118.12(9) . .
C6 C7 C3 118.12(9) 2_655 .
C9 C8 C9 120.27(17) . 2_655
C9 C8 N1 119.87(9) . .
C9 C8 N1 119.87(9) 2_655 .
C10 C9 C8 119.89(13) . .
C10 C9 H9 120.1 . .
C8 C9 H9 120.1 . .
C9 C10 C11 120.27(13) . .
C9 C10 H10 119.9 . .
C11 C10 H10 119.9 . .
C10 C11 C10 119.40(17) 2_655 .
C10 C11 C12 120.30(9) 2_655 .
C10 C11 C12 120.30(9) . .
O2 C12 O2 125.19(19) . 2_655
O2 C12 C11 117.40(10) . .
O2 C12 C11 117.40(10) 2_655 .
O3 C13 O3 123.1(2) . 2_655
O3 C13 N2 118.47(12) . .
O3 C13 N2 118.47(12) 2_655 .
O3 C13 H13A 120.8 . .
N2 C13 H13A 120.8 . .
N2 C14 H14A 109.5 . .
N2 C14 H14B 109.5 . .
H14A C14 H14B 109.5 . .
N2 C14 H14C 109.5 . .
H14A C14 H14C 109.5 . .
H14B C14 H14C 109.5 . .
C1 N1 C1 125.53(15) . 2_655
C1 N1 C8 117.23(8) . .
C1 N1 C8 117.23(8) 2_655 .
C13 N2 C14 120.58(9) . 2_655
C13 N2 C14 120.58(9) . .
C14 N2 C14 118.84(17) 2_655 .
C12 O2 H2 116(2) . .

loop_
_geom_bond_atom_site_label_1
_geom_bond_atom_site_label_2
_geom_bond_distance
_geom_bond_site_symmetry_2
C1 O1 1.2131(15) .
C1 N1 1.4102(14) .
C1 C2 1.4750(19) .
C2 C4 1.3753(19) .
C2 C3 1.4131(16) .
C3 C2 1.4131(16) 2_655
C3 C7 1.425(3) .
C4 C5 1.410(2) .
C4 H4 0.9500 .
C5 C6 1.359(2) .
C5 H5 0.9500 .
C6 C7 1.4106(16) .
C6 H6 0.9500 .
C7 C6 1.4106(17) 2_655
C8 C9 1.3860(16) .
C8 C9 1.3860(16) 2_655
C8 N1 1.448(2) .
C9 C10 1.3822(19) .
C9 H9 0.9500 .
C10 C11 1.3929(16) .
C10 H10 0.9500 .
C11 C10 1.3929(16) 2_655
C11 C12 1.492(3) .
C12 O2 1.2592(14) .
C12 O2 1.2592(14) 2_655
C13 O3 1.267(2) .
C13 O3 1.267(2) 2_655
C13 N2 1.322(3) .
C13 H13A 0.9599 .
C14 N2 1.4545(17) .
C14 H14A 0.9800 .
C14 H14B 0.9800 .
C14 H14C 0.9800 .
N1 C1 1.4102(14) 2_655
N2 C14 1.4545(17) 2_655
O2 H2 0.78(3) .

loop_
_geom_hbond_atom_site_label_D
_geom_hbond_atom_site_label_H
_geom_hbond_atom_site_label_A
_geom_hbond_distance_DH
_geom_hbond_distance_HA
_geom_hbond_distance_DA
_geom_hbond_angle_DHA
O2 H2 O3 0.78(3) 1.73(3) 2.514(2) 178(4)

loop_
_geom_torsion_atom_site_label_1
_geom_torsion_atom_site_label_2
_geom_torsion_atom_site_label_3
_geom_torsion_atom_site_label_4
_geom_torsion
_geom_torsion_site_symmetry_1
_geom_torsion_site_symmetry_4
O1 C1 C2 C4 -4.19(19) . .
N1 C1 C2 C4 175.96(10) . .
O1 C1 C2 C3 174.79(10) . .
N1 C1 C2 C3 -5.05(15) . .
C4 C2 C3 C2 -178.43(13) . 2_655
C1 C2 C3 C2 2.60(8) . 2_655
C4 C2 C3 C7 1.57(13) . .
C1 C2 C3 C7 -177.40(8) . .
C3 C2 C4 C5 -0.15(18) . .
C1 C2 C4 C5 178.82(11) . .
C2 C4 C5 C6 -1.07(19) . .
C4 C5 C6 C7 0.84(19) . .
C5 C6 C7 C6 -179.41(14) . 2_655
C5 C6 C7 C3 0.59(14) . .
C2 C3 C7 C6 178.23(8) 2_655 .
C2 C3 C7 C6 -1.77(8) . .
C2 C3 C7 C6 -1.77(8) 2_655 2_655
C2 C3 C7 C6 178.23(8) . 2_655
C9 C8 C9 C10 0.37(8) 2_655 .
N1 C8 C9 C10 -179.63(8) . .
C8 C9 C10 C11 -0.74(17) . .
C9 C10 C11 C10 0.37(8) . 2_655
C9 C10 C11 C12 -179.63(8) . .
C10 C11 C12 O2 177.82(9) 2_655 .
C10 C11 C12 O2 -2.18(9) . .
C10 C11 C12 O2 -2.18(9) 2_655 2_655
C10 C11 C12 O2 177.82(9) . 2_655
O1 C1 N1 C1 -177.37(13) . 2_655
C2 C1 N1 C1 2.48(7) . 2_655
O1 C1 N1 C8 2.63(13) . .
C2 C1 N1 C8 -177.52(7) . .
C9 C8 N1 C1 -117.81(8) . .
C9 C8 N1 C1 62.19(8) 2_655 .
C9 C8 N1 C1 62.19(8) . 2_655
C9 C8 N1 C1 -117.81(8) 2_655 2_655
O3 C13 N2 C14 169.50(13) . 2_655
O3 C13 N2 C14 -10.51(13) 2_655 2_655
O3 C13 N2 C14 -10.51(13) . .
O3 C13 N2 C14 169.49(13) 2_655 .
